data_7118695
loop_
_publ_author_name
'Andjaba, John M.'
'Tye, Jesse W.'
'Yu, Pony'
'Pappas, Iraklis'
'Bradley, Christopher A.'

_publ_section_title
;
 Cp*Co(IPr): synthesis and reactivity of an unsaturated Co(i) complex.
;
_journal_issue 12
_journal_name_full 'Chemical communications (Cambridge, England)'
_journal_page_first 2469
_journal_page_last 2472
_journal_paper_doi 10.1039/c5cc06756a
_journal_volume 52
_journal_year 2016
_chemical_formula_moiety '2(C37 H51 Co N2), C5 H12'
_chemical_formula_sum 'C79 H114 Co2 N4'
_chemical_formula_weight 1237.60
_chemical_name_systematic
;
 ?
;
_space_group_crystal_system monoclinic
_space_group_IT_number 14
_space_group_name_Hall '-P 2ybc'
_space_group_name_H-M_alt 'P 1 21/c 1'
_symmetry_space_group_name_Hall '-P 2ybc'
_symmetry_space_group_name_H-M 'P 1 21/c 1'
_atom_sites_solution_hydrogens geom
_audit_creation_method SHELXL-2014
_audit_update_record
;
2015-07-31 deposited with the CCDC.
2015-10-26 downloaded from the CCDC.
;
_cell_angle_alpha 90
_cell_angle_beta 107.0320(10)
_cell_angle_gamma 90
_cell_formula_units_Z 4
_cell_length_a 17.6630(4)
_cell_length_b 18.6473(6)
_cell_length_c 23.0752(8)
_cell_measurement_reflns_used 9117
_cell_measurement_temperature 100(2)
_cell_measurement_theta_max 31.78
_cell_measurement_theta_min 2.49
_cell_volume 7266.9(4)
_computing_cell_refinement 'Bruker SAINT'
_computing_data_reduction 'Bruker SAINT'
_computing_molecular_graphics 'ORTEP 3 (Farraguia, 1997)'
_computing_structure_refinement 'SHELXL-2014 (Sheldrick, 2014)'
_computing_structure_solution 'SIR 92 (Giacavazzo, 1993)'
_diffrn_ambient_temperature 100(2)
_diffrn_measured_fraction_theta_full 0.999
_diffrn_measured_fraction_theta_max 0.998
_diffrn_measurement_device_type 'BRUKER APEX2 CCD'
_diffrn_measurement_method 'Phi and Omega Scans'
_diffrn_radiation_source 'fine-focus sealed tube'
_diffrn_radiation_type MoK\a
_diffrn_radiation_wavelength 0.71073
_diffrn_reflns_av_R_equivalents 0.0570
_diffrn_reflns_av_unetI/netI 0.0363
_diffrn_reflns_laue_measured_fraction_full 0.999
_diffrn_reflns_laue_measured_fraction_max 0.998
_diffrn_reflns_limit_h_max 26
_diffrn_reflns_limit_h_min -26
_diffrn_reflns_limit_k_max 27
_diffrn_reflns_limit_k_min -27
_diffrn_reflns_limit_l_max 34
_diffrn_reflns_limit_l_min -32
_diffrn_reflns_number 251891
_diffrn_reflns_point_group_measured_fraction_full 0.999
_diffrn_reflns_point_group_measured_fraction_max 0.998
_diffrn_reflns_theta_full 25.242
_diffrn_reflns_theta_max 32.070
_diffrn_reflns_theta_min 2.145
_exptl_absorpt_coefficient_mu 0.499
_exptl_absorpt_correction_T_max 0.7463
_exptl_absorpt_correction_T_min 0.6875
_exptl_absorpt_correction_type multi-scan
_exptl_absorpt_process_details 'SADABS V2008/1 (Bruker AXS)'
_exptl_crystal_colour orange
_exptl_crystal_density_diffrn 1.126
_exptl_crystal_description Columnar
_exptl_crystal_F_000 2680
_exptl_crystal_size_max 0.348
_exptl_crystal_size_mid 0.150
_exptl_crystal_size_min 0.112
_refine_diff_density_max 1.837
_refine_diff_density_min -0.911
_refine_diff_density_rms 0.078
_refine_ls_extinction_method none
_refine_ls_goodness_of_fit_ref 0.953
_refine_ls_hydrogen_treatment mixed
_refine_ls_matrix_type full
_refine_ls_number_parameters 836
_refine_ls_number_reflns 25350
_refine_ls_number_restraints 0
_refine_ls_restrained_S_all 0.953
_refine_ls_R_factor_all 0.0856
_refine_ls_R_factor_gt 0.0542
_refine_ls_shift/su_max 0.002
_refine_ls_shift/su_mean 0.000
_refine_ls_structure_factor_coef Fsqd
_refine_ls_weighting_details 'w=1/[\s^2^(Fo^2^)+(0.0692P)^2^+9.6888P] where P=(Fo^2^+2Fc^2^)/3'
_refine_ls_weighting_scheme calc
_refine_ls_wR_factor_gt 0.1338
_refine_ls_wR_factor_ref 0.1537
_reflns_Friedel_coverage 0.000
_reflns_number_gt 18424
_reflns_number_total 25350
_reflns_threshold_expression 'I > 2\s(I)'
_cod_data_source_file c5cc06756a2.cif
_cod_data_source_block cb2
_cod_database_code 7118695
_shelx_space_group_comment
;
The symmetry employed for this shelxl refinement is uniquely defined
by the following loop, which should always be used as a source of
symmetry information in preference to the above space-group names.
They are only intended as comments.
;
_shelx_estimated_absorpt_t_min 0.845
_shelx_estimated_absorpt_t_max 0.946
_shelxl_version_number 2014-3

loop_
_space_group_symop_operation_xyz
'x, y, z'
'-x, y+1/2, -z+1/2'
'-x, -y, -z'
'x, -y-1/2, z-1/2'

loop_
_atom_site_label
_atom_site_type_symbol
_atom_site_fract_x
_atom_site_fract_y
_atom_site_fract_z
_atom_site_U_iso_or_equiv
_atom_site_adp_type
_atom_site_occupancy
_atom_site_site_symmetry_order
_atom_site_calc_flag
_atom_site_refinement_flags_posn
_atom_site_refinement_flags_adp
_atom_site_refinement_flags_occupancy
_atom_site_disorder_assembly
_atom_site_disorder_group
C1 C 0.11641(9) 0.69046(8) 0.16901(7) 0.0115(2) Uani 1 1 d . . . . .
C1S C 0.6188(3) 0.0276(2) 0.5527(2) 0.0904(13) Uani 1 1 d . . . . .
H1S1 H 0.5994 0.0551 0.5150 0.136 Uiso 1 1 calc R U . . .
H1S2 H 0.6066 -0.0233 0.5444 0.136 Uiso 1 1 calc R U . . .
H1S3 H 0.5929 0.0449 0.5823 0.136 Uiso 1 1 calc R U . . .
C2 C -0.01699(9) 0.67577(9) 0.14945(8) 0.0180(3) Uani 1 1 d . . . . .
H2 H -0.0670(12) 0.6629(3) 0.15497(15) 0.022 Uiso 1 1 calc R U . . .
C2S C 0.7068(2) 0.03713(15) 0.57784(17) 0.0628(9) Uani 1 1 d . . . . .
H2S1 H 0.7327 0.0205 0.5476 0.075 Uiso 1 1 calc R U . . .
H2S2 H 0.7190 0.0887 0.5855 0.075 Uiso 1 1 calc R U . . .
C3 C -0.00544(9) 0.70732(9) 0.10008(8) 0.0179(3) Uani 1 1 d . . . . .
H3 H -0.0460(10) 0.7212(3) 0.0631(9) 0.021 Uiso 1 1 calc R U . . .
C3S C 0.73779(13) -0.00210(11) 0.63304(10) 0.0312(5) Uani 1 1 d . . . . .
H3S1 H 0.7240 -0.0534 0.6253 0.037 Uiso 1 1 calc R U . . .
H3S2 H 0.7120 0.0153 0.6632 0.037 Uiso 1 1 calc R U . . .
C4 C 0.11570(9) 0.73977(9) 0.06988(7) 0.0155(3) Uani 1 1 d . . . . .
C4S C 0.82180(18) 0.00420(15) 0.65824(14) 0.0503(7) Uani 1 1 d . . . . .
H4S1 H 0.8361 0.0551 0.6676 0.060 Uiso 1 1 calc R U . . .
H4S2 H 0.8482 -0.0125 0.6283 0.060 Uiso 1 1 calc R U . . .
C5 C 0.14662(10) 0.68730(10) 0.03981(8) 0.0203(3) Uani 1 1 d . . . . .
C5S C 0.84954(19) -0.03961(18) 0.71481(15) 0.0576(8) Uani 1 1 d . . . . .
H5S1 H 0.9071 -0.0349 0.7316 0.086 Uiso 1 1 calc R U . . .
H5S2 H 0.8238 -0.0226 0.7445 0.086 Uiso 1 1 calc R U . . .
H5S3 H 0.8359 -0.0901 0.7053 0.086 Uiso 1 1 calc R U . . .
C6 C 0.18952(13) 0.71102(13) 0.00097(9) 0.0314(4) Uani 1 1 d . . . . .
H6 H 0.2126(7) 0.6774(10) -0.0189(6) 0.038 Uiso 1 1 calc R U . . .
C7 C 0.19811(14) 0.78333(14) -0.00826(10) 0.0355(5) Uani 1 1 d . . . . .
H7 H 0.2256(10) 0.7973(5) -0.0322(8) 0.043 Uiso 1 1 calc R U . . .
C8 C 0.16350(12) 0.83426(12) 0.02019(9) 0.0297(4) Uani 1 1 d . . . . .
H8 H 0.16866(18) 0.8862(14) 0.0117(2) 0.036 Uiso 1 1 calc R U . . .
C9 C 0.12180(10) 0.81391(9) 0.06027(8) 0.0201(3) Uani 1 1 d . . . . .
C10 C 0.13280(11) 0.60754(10) 0.04638(8) 0.0222(3) Uani 1 1 d . . . . .
H10 H 0.1002(9) 0.60257(16) 0.0728(7) 0.027 Uiso 1 1 calc R U . . .
C11 C 0.08751(14) 0.57476(13) -0.01512(10) 0.0352(5) Uani 1 1 d . . . . .
H11A H 0.0373 0.6003 -0.0317 0.053 Uiso 1 1 calc R U . . .
H11B H 0.0769 0.5240 -0.0097 0.053 Uiso 1 1 calc R U . . .
H11C H 0.1195 0.5791 -0.0432 0.053 Uiso 1 1 calc R U . . .
C12 C 0.20995(13) 0.56688(12) 0.07510(10) 0.0318(4) Uani 1 1 d . . . . .
H12A H 0.2443 0.5703 0.0487 0.048 Uiso 1 1 calc R U . . .
H12B H 0.1980 0.5164 0.0803 0.048 Uiso 1 1 calc R U . . .
H12C H 0.2369 0.5879 0.1147 0.048 Uiso 1 1 calc R U . . .
C13 C 0.08462(11) 0.86868(9) 0.09230(9) 0.0246(4) Uani 1 1 d . . . . .
H13 H 0.0336(13) 0.8497(5) 0.09308(9) 0.030 Uiso 1 1 calc R U . . .
C14 C 0.06939(13) 0.94143(11) 0.06004(12) 0.0369(5) Uani 1 1 d . . . . .
H14A H 0.1201 0.9641 0.0618 0.055 Uiso 1 1 calc R U . . .
H14B H 0.0398 0.9723 0.0801 0.055 Uiso 1 1 calc R U . . .
H14C H 0.0386 0.9344 0.0176 0.055 Uiso 1 1 calc R U . . .
C15 C 0.13472(16) 0.87976(11) 0.15826(10) 0.0379(5) Uani 1 1 d . . . . .
H15A H 0.1450 0.8333 0.1789 0.057 Uiso 1 1 calc R U . . .
H15B H 0.1060 0.9107 0.1790 0.057 Uiso 1 1 calc R U . . .
H15C H 0.1851 0.9024 0.1591 0.057 Uiso 1 1 calc R U . . .
C16 C 0.06864(9) 0.63221(8) 0.24935(7) 0.0133(3) Uani 1 1 d . . . . .
C17 C 0.09725(9) 0.56122(8) 0.25844(7) 0.0152(3) Uani 1 1 d . . . . .
C18 C 0.10466(11) 0.53063(9) 0.31505(8) 0.0227(3) Uani 1 1 d . . . . .
H18 H 0.1239(5) 0.4834(13) 0.3228(2) 0.027 Uiso 1 1 calc R U . . .
C19 C 0.08432(12) 0.56843(11) 0.36017(9) 0.0262(4) Uani 1 1 d . . . . .
H19 H 0.08966(19) 0.5461(6) 0.3987(10) 0.031 Uiso 1 1 calc R U . . .
C20 C 0.05643(11) 0.63802(10) 0.35003(8) 0.0238(4) Uani 1 1 d . . . . .
H20 H 0.0429(4) 0.6635(7) 0.3814(8) 0.029 Uiso 1 1 calc R U . . .
C21 C 0.04789(10) 0.67136(9) 0.29413(8) 0.0173(3) Uani 1 1 d . . . . .
C22 C 0.11769(10) 0.51927(9) 0.20849(8) 0.0195(3) Uani 1 1 d . . . . .
H22 H 0.1482(8) 0.5506(8) 0.1903(5) 0.023 Uiso 1 1 calc R U . . .
C23 C 0.04306(13) 0.49679(11) 0.15836(10) 0.0311(4) Uani 1 1 d . . . . .
H23A H 0.0102 0.4661 0.1756 0.047 Uiso 1 1 calc R U . . .
H23B H 0.0584 0.4704 0.1269 0.047 Uiso 1 1 calc R U . . .
H23C H 0.0130 0.5396 0.1406 0.047 Uiso 1 1 calc R U . . .
C24 C 0.16781(12) 0.45239(10) 0.23145(10) 0.0290(4) Uani 1 1 d . . . . .
H24A H 0.2145 0.4657 0.2647 0.043 Uiso 1 1 calc R U . . .
H24B H 0.1847 0.4313 0.1983 0.043 Uiso 1 1 calc R U . . .
H24C H 0.1363 0.4173 0.2460 0.043 Uiso 1 1 calc R U . . .
C25 C 0.01647(12) 0.74762(9) 0.28411(9) 0.0242(4) Uani 1 1 d . . . . .
H25 H 0.02022(16) 0.7632(5) 0.2495(11) 0.029 Uiso 1 1 calc R U . . .
C26 C -0.06914(15) 0.75013(15) 0.28369(14) 0.0477(7) Uani 1 1 d . . . . .
H26A H -0.1004 0.7175 0.2525 0.072 Uiso 1 1 calc R U . . .
H26B H -0.0893 0.7991 0.2749 0.072 Uiso 1 1 calc R U . . .
H26C H -0.0732 0.7354 0.3234 0.072 Uiso 1 1 calc R U . . .
C27 C 0.0645(2) 0.79786(14) 0.33556(17) 0.0620(9) Uani 1 1 d . . . . .
H27A H 0.0589 0.7815 0.3745 0.093 Uiso 1 1 calc R U . . .
H27B H 0.0444 0.8470 0.3276 0.093 Uiso 1 1 calc R U . . .
H27C H 0.1205 0.7968 0.3370 0.093 Uiso 1 1 calc R U . . .
C28 C 0.33304(9) 0.64412(9) 0.25993(7) 0.0169(3) Uani 1 1 d . . . . .
C29 C 0.35302(9) 0.68308(9) 0.21279(7) 0.0157(3) Uani 1 1 d . . . . .
C30 C 0.33498(10) 0.75704(9) 0.21825(8) 0.0190(3) Uani 1 1 d . . . . .
C31 C 0.30446(10) 0.76392(10) 0.26894(8) 0.0208(3) Uani 1 1 d . . . . .
C32 C 0.30282(9) 0.69410(10) 0.29449(7) 0.0191(3) Uani 1 1 d . . . . .
C33 C 0.34872(12) 0.56596(10) 0.27354(10) 0.0282(4) Uani 1 1 d . . . . .
H33A H 0.4051 0.5589 0.2946 0.042 Uiso 1 1 calc R U . . .
H33B H 0.3343 0.5387 0.2356 0.042 Uiso 1 1 calc R U . . .
H33C H 0.3171 0.5492 0.2994 0.042 Uiso 1 1 calc R U . . .
C34 C 0.39369(11) 0.65385(11) 0.16906(9) 0.0254(4) Uani 1 1 d . . . . .
H34A H 0.3683 0.6732 0.1285 0.038 Uiso 1 1 calc R U . . .
H34B H 0.3897 0.6014 0.1680 0.038 Uiso 1 1 calc R U . . .
H34C H 0.4496 0.6679 0.1821 0.038 Uiso 1 1 calc R U . . .
C35 C 0.34958(13) 0.81584(11) 0.17808(10) 0.0302(4) Uani 1 1 d . . . . .
H35A H 0.3297 0.8614 0.1890 0.045 Uiso 1 1 calc R U . . .
H35B H 0.3220 0.8045 0.1357 0.045 Uiso 1 1 calc R U . . .
H35C H 0.4065 0.8199 0.1834 0.045 Uiso 1 1 calc R U . . .
C36 C 0.28441(14) 0.83263(13) 0.29525(11) 0.0365(5) Uani 1 1 d . . . . .
H36A H 0.3265 0.8442 0.3324 0.055 Uiso 1 1 calc R U . . .
H36B H 0.2342 0.8269 0.3047 0.055 Uiso 1 1 calc R U . . .
H36C H 0.2796 0.8715 0.2658 0.055 Uiso 1 1 calc R U . . .
C37 C 0.27644(11) 0.67831(13) 0.34946(8) 0.0304(4) Uani 1 1 d . . . . .
H37A H 0.2645 0.6271 0.3505 0.046 Uiso 1 1 calc R U . . .
H37B H 0.2289 0.7064 0.3477 0.046 Uiso 1 1 calc R U . . .
H37C H 0.3187 0.6912 0.3861 0.046 Uiso 1 1 calc R U . . .
C38 C 0.49488(10) 0.66273(12) 0.40439(8) 0.0261(4) Uani 1 1 d . . . . .
H38 H 0.4456(13) 0.6447(5) 0.40957(16) 0.031 Uiso 1 1 calc R U . . .
C39 C 0.50487(10) 0.69167(10) 0.35350(8) 0.0223(3) Uani 1 1 d . . . . .
H39 H 0.4673(11) 0.6981(2) 0.3176(10) 0.027 Uiso 1 1 calc R U . . .
C40 C 0.62519(9) 0.69307(8) 0.42609(7) 0.0117(3) Uani 1 1 d . . . . .
C41 C 0.62233(9) 0.73791(9) 0.32521(7) 0.0146(3) Uani 1 1 d . . . . .
C42 C 0.65646(10) 0.68945(10) 0.29374(8) 0.0213(3) Uani 1 1 d . . . . .
C43 C 0.69634(12) 0.71867(13) 0.25501(9) 0.0301(4) Uani 1 1 d . . . . .
H43 H 0.7207(7) 0.6872(9) 0.2328(6) 0.036 Uiso 1 1 calc R U . . .
C44 C 0.70117(12) 0.79188(13) 0.24821(9) 0.0307(4) Uani 1 1 d . . . . .
H44 H 0.7275(9) 0.8095(6) 0.2235(8) 0.037 Uiso 1 1 calc R U . . .
C45 C 0.66566(11) 0.83858(11) 0.27916(8) 0.0252(4) Uani 1 1 d . . . . .
H45 H 0.66896(14) 0.8913(14) 0.27322(17) 0.030 Uiso 1 1 calc R U . . .
C46 C 0.62527(10) 0.81246(9) 0.31862(7) 0.0175(3) Uani 1 1 d . . . . .
C47 C 0.65219(13) 0.60880(11) 0.30173(9) 0.0282(4) Uani 1 1 d . . . . .
H47 H 0.6158(11) 0.6001(3) 0.3234(6) 0.034 Uiso 1 1 calc R U . . .
C48 C 0.62245(16) 0.56946(13) 0.24068(12) 0.0433(6) Uani 1 1 d . . . . .
H48A H 0.5707 0.5887 0.2178 0.065 Uiso 1 1 calc R U . . .
H48B H 0.6175 0.5181 0.2479 0.065 Uiso 1 1 calc R U . . .
H48C H 0.6602 0.5765 0.2174 0.065 Uiso 1 1 calc R U . . .
C49 C 0.73207(16) 0.57888(14) 0.33883(12) 0.0463(6) Uani 1 1 d . . . . .
H49A H 0.7716 0.5878 0.3174 0.069 Uiso 1 1 calc R U . . .
H49B H 0.7274 0.5271 0.3444 0.069 Uiso 1 1 calc R U . . .
H49C H 0.7486 0.6025 0.3785 0.069 Uiso 1 1 calc R U . . .
C50 C 0.58521(12) 0.86282(10) 0.35224(9) 0.0246(4) Uani 1 1 d . . . . .
H50 H 0.58170(15) 0.8388(7) 0.3880(10) 0.030 Uiso 1 1 calc R U . . .
C51 C 0.50237(17) 0.8799(2) 0.31386(18) 0.0745(12) Uani 1 1 d . . . . .
H51A H 0.5046 0.9096 0.2794 0.112 Uiso 1 1 calc R U . . .
H51B H 0.4744 0.9059 0.3383 0.112 Uiso 1 1 calc R U . . .
H51C H 0.4742 0.8352 0.2989 0.112 Uiso 1 1 calc R U . . .
C52 C 0.63054(18) 0.93285(13) 0.37156(13) 0.0481(6) Uani 1 1 d . . . . .
H52A H 0.6275 0.9620 0.3356 0.072 Uiso 1 1 calc R U . . .
H52B H 0.6861 0.9221 0.3927 0.072 Uiso 1 1 calc R U . . .
H52C H 0.6071 0.9593 0.3987 0.072 Uiso 1 1 calc R U . . .
C53 C 0.58289(9) 0.63767(9) 0.50908(7) 0.0171(3) Uani 1 1 d . . . . .
C54 C 0.61856(10) 0.57007(9) 0.52424(8) 0.0202(3) Uani 1 1 d . . . . .
C55 C 0.63234(14) 0.54738(11) 0.58409(9) 0.0318(4) Uani 1 1 d . . . . .
H55 H 0.6578(8) 0.5021(13) 0.5965(4) 0.038 Uiso 1 1 calc R U . . .
C56 C 0.60988(16) 0.58921(11) 0.62577(9) 0.0385(5) Uani 1 1 d . . . . .
H56 H 0.6199(3) 0.5719(5) 0.6677(13) 0.046 Uiso 1 1 calc R U . . .
C57 C 0.57346(13) 0.65514(11) 0.60945(9) 0.0289(4) Uani 1 1 d . . . . .
H57 H 0.5578(5) 0.6827(8) 0.6384(8) 0.035 Uiso 1 1 calc R U . . .
C58 C 0.55979(10) 0.68105(9) 0.55050(8) 0.0200(3) Uani 1 1 d . . . . .
C62 C 0.51939(12) 0.75337(11) 0.53270(9) 0.0259(4) Uani 1 1 d . . . . .
H62 H 0.52473(19) 0.7663(4) 0.4949(11) 0.031 Uiso 1 1 calc R U . . .
C63 C 0.43082(13) 0.74750(16) 0.52666(12) 0.0427(6) Uani 1 1 d . . . . .
H63A H 0.4067 0.7110 0.4964 0.064 Uiso 1 1 calc R U . . .
H63B H 0.4052 0.7939 0.5139 0.064 Uiso 1 1 calc R U . . .
H63C H 0.4240 0.7339 0.5658 0.064 Uiso 1 1 calc R U . . .
C64 C 0.55715(14) 0.81271(12) 0.57851(12) 0.0372(5) Uani 1 1 d . . . . .
H64A H 0.5517 0.8004 0.6184 0.056 Uiso 1 1 calc R U . . .
H64B H 0.5304 0.8584 0.5649 0.056 Uiso 1 1 calc R U . . .
H64C H 0.6134 0.8171 0.5814 0.056 Uiso 1 1 calc R U . . .
C65 C 0.84135(10) 0.67803(11) 0.53357(9) 0.0254(4) Uani 1 1 d . . . . .
C66 C 0.86090(9) 0.70413(9) 0.48138(7) 0.0161(3) Uani 1 1 d . . . . .
C67 C 0.83439(9) 0.77694(9) 0.47153(7) 0.0166(3) Uani 1 1 d . . . . .
C68 C 0.79924(10) 0.79590(10) 0.51779(8) 0.0225(3) Uani 1 1 d . . . . .
C69 C 0.80375(10) 0.73467(13) 0.55604(8) 0.0269(4) Uani 1 1 d . . . . .
C70 C 0.86228(15) 0.60542(17) 0.56275(15) 0.0568(9) Uani 1 1 d . . . . .
H70A H 0.9109 0.6092 0.5966 0.085 Uiso 1 1 calc R U . . .
H70B H 0.8705 0.5714 0.5328 0.085 Uiso 1 1 calc R U . . .
H70C H 0.8190 0.5885 0.5778 0.085 Uiso 1 1 calc R U . . .
C71 C 0.90703(11) 0.66510(11) 0.44588(10) 0.0271(4) Uani 1 1 d . . . . .
H71A H 0.9630 0.6784 0.4611 0.041 Uiso 1 1 calc R U . . .
H71B H 0.8866 0.6781 0.4030 0.041 Uiso 1 1 calc R U . . .
H71C H 0.9015 0.6133 0.4504 0.041 Uiso 1 1 calc R U . . .
C72 C 0.84746(13) 0.82535(11) 0.42325(10) 0.0310(4) Uani 1 1 d . . . . .
H72A H 0.8157 0.8690 0.4207 0.047 Uiso 1 1 calc R U . . .
H72B H 0.8315 0.8005 0.3841 0.047 Uiso 1 1 calc R U . . .
H72C H 0.9036 0.8382 0.4334 0.047 Uiso 1 1 calc R U . . .
C73 C 0.76925(16) 0.86830(14) 0.52740(14) 0.0478(6) Uani 1 1 d . . . . .
H73A H 0.8140 0.8993 0.5478 0.072 Uiso 1 1 calc R U . . .
H73B H 0.7334 0.8640 0.5526 0.072 Uiso 1 1 calc R U . . .
H73C H 0.7406 0.8893 0.4881 0.072 Uiso 1 1 calc R U . . .
C74 C 0.77816(14) 0.72947(19) 0.61253(10) 0.0492(7) Uani 1 1 d . . . . .
H74A H 0.7427 0.6883 0.6093 0.074 Uiso 1 1 calc R U . . .
H74B H 0.7503 0.7735 0.6174 0.074 Uiso 1 1 calc R U . . .
H74C H 0.8248 0.7233 0.6477 0.074 Uiso 1 1 calc R U . . .
N1 N 0.05734(7) 0.66534(7) 0.19086(6) 0.0128(2) Uani 1 1 d . . . . .
N2 N 0.07570(8) 0.71593(7) 0.11264(6) 0.0132(2) Uani 1 1 d . . . . .
N3 N 0.58423(8) 0.70945(7) 0.36744(6) 0.0139(2) Uani 1 1 d . . . . .
N4 N 0.56836(8) 0.66354(8) 0.44799(6) 0.0156(3) Uani 1 1 d . . . . .
Co1 Co 0.23126(2) 0.69181(2) 0.20140(2) 0.01746(6) Uani 1 1 d . . . . .
Co2 Co 0.73787(2) 0.70617(2) 0.46470(2) 0.02238(6) Uani 1 1 d . . . . .
C60A C 0.56731(19) 0.49420(16) 0.43244(14) 0.0290(7) Uani 0.666(4) 1 d . . P A 1
H60A H 0.5842 0.4631 0.4043 0.044 Uiso 0.666(4) 1 calc R U P A 1
H60B H 0.5345 0.4667 0.4521 0.044 Uiso 0.666(4) 1 calc R U P A 1
H60C H 0.5365 0.5344 0.4101 0.044 Uiso 0.666(4) 1 calc R U P A 1
C61A C 0.6948(2) 0.46357(17) 0.50743(17) 0.0354(8) Uani 0.666(4) 1 d . . P A 1
H61A H 0.7405 0.4842 0.5379 0.053 Uiso 0.666(4) 1 calc R U P A 1
H61B H 0.6683 0.4289 0.5269 0.053 Uiso 0.666(4) 1 calc R U P A 1
H61C H 0.7127 0.4393 0.4761 0.053 Uiso 0.666(4) 1 calc R U P A 1
C59A C 0.6381(6) 0.5220(6) 0.4791(4) 0.0259(19) Uani 0.666(4) 1 d . . P A 1
H59A H 0.6665 0.5528 0.4567 0.031 Uiso 0.666(4) 1 calc R U P A 1
C60B C 0.6084(4) 0.4405(3) 0.4783(3) 0.0323(15) Uani 0.334(4) 1 d . . P A 2
H60D H 0.5518 0.4424 0.4750 0.048 Uiso 0.334(4) 1 calc R U P A 2
H60E H 0.6160 0.4118 0.4448 0.048 Uiso 0.334(4) 1 calc R U P A 2
H60F H 0.6373 0.4184 0.5170 0.048 Uiso 0.334(4) 1 calc R U P A 2
C61B C 0.7275(3) 0.5141(3) 0.4801(3) 0.0314(15) Uani 0.334(4) 1 d . . P A 2
H61D H 0.7325 0.4848 0.4462 0.047 Uiso 0.334(4) 1 calc R U P A 2
H61E H 0.7524 0.5609 0.4792 0.047 Uiso 0.334(4) 1 calc R U P A 2
H61F H 0.7537 0.4899 0.5184 0.047 Uiso 0.334(4) 1 calc R U P A 2
C59B C 0.6427(10) 0.5244(9) 0.4748(7) 0.014(3) Uiso 0.334(4) 1 d . . P A 2
H59B H 0.6156 0.5449 0.4339 0.017 Uiso 0.334(4) 1 calc R U P A 2

loop_
_atom_site_aniso_label
_atom_site_aniso_U_11
_atom_site_aniso_U_22
_atom_site_aniso_U_33
_atom_site_aniso_U_23
_atom_site_aniso_U_13
_atom_site_aniso_U_12
C1 0.0107(6) 0.0106(6) 0.0122(6) 0.0006(5) 0.0018(5) 0.0008(5)
C1S 0.090(3) 0.067(2) 0.125(4) -0.019(2) 0.047(3) -0.002(2)
C2 0.0108(7) 0.0213(8) 0.0203(8) 0.0058(6) 0.0022(6) 0.0011(5)
C2S 0.084(2) 0.0340(13) 0.091(2) -0.0163(14) 0.059(2) -0.0082(14)
C3 0.0103(6) 0.0217(8) 0.0188(7) 0.0051(6) 0.0000(6) 0.0008(5)
C3S 0.0431(11) 0.0220(9) 0.0410(12) -0.0096(8) 0.0319(10) -0.0100(8)
C4 0.0124(6) 0.0202(7) 0.0123(6) 0.0051(5) 0.0009(5) -0.0002(5)
C4S 0.0605(17) 0.0393(13) 0.0666(18) -0.0159(12) 0.0429(15) -0.0164(12)
C5 0.0186(7) 0.0271(8) 0.0145(7) 0.0002(6) 0.0037(6) 0.0000(6)
C5S 0.0597(18) 0.0629(18) 0.0607(18) -0.0135(15) 0.0342(15) -0.0112(15)
C6 0.0296(10) 0.0471(12) 0.0210(9) -0.0013(8) 0.0130(8) -0.0023(9)
C7 0.0341(11) 0.0524(13) 0.0243(10) 0.0063(9) 0.0152(8) -0.0106(10)
C8 0.0275(9) 0.0336(10) 0.0270(9) 0.0121(8) 0.0061(8) -0.0085(8)
C9 0.0158(7) 0.0217(8) 0.0199(8) 0.0082(6) 0.0007(6) -0.0021(6)
C10 0.0217(8) 0.0252(8) 0.0184(8) -0.0053(6) 0.0037(6) 0.0018(6)
C11 0.0336(11) 0.0376(11) 0.0281(10) -0.0123(9) -0.0008(8) 0.0014(9)
C12 0.0289(10) 0.0326(10) 0.0298(10) -0.0035(8) 0.0023(8) 0.0086(8)
C13 0.0215(8) 0.0157(7) 0.0348(10) 0.0071(7) 0.0052(7) 0.0003(6)
C14 0.0288(10) 0.0192(9) 0.0562(14) 0.0148(9) 0.0025(9) -0.0002(7)
C15 0.0537(14) 0.0213(9) 0.0343(11) -0.0021(8) 0.0062(10) 0.0074(9)
C16 0.0127(6) 0.0127(6) 0.0144(7) 0.0033(5) 0.0038(5) 0.0002(5)
C17 0.0144(7) 0.0114(6) 0.0192(7) 0.0015(5) 0.0042(6) 0.0007(5)
C18 0.0255(8) 0.0160(7) 0.0262(9) 0.0085(6) 0.0071(7) 0.0046(6)
C19 0.0305(9) 0.0289(9) 0.0209(8) 0.0104(7) 0.0099(7) 0.0039(7)
C20 0.0282(9) 0.0273(9) 0.0194(8) 0.0023(7) 0.0122(7) 0.0035(7)
C21 0.0194(7) 0.0154(7) 0.0192(7) 0.0016(6) 0.0092(6) 0.0021(6)
C22 0.0209(8) 0.0131(7) 0.0244(8) -0.0034(6) 0.0067(6) 0.0007(6)
C23 0.0305(10) 0.0247(9) 0.0323(10) -0.0101(8) 0.0004(8) -0.0001(7)
C24 0.0251(9) 0.0159(8) 0.0435(11) -0.0044(7) 0.0063(8) 0.0054(7)
C25 0.0320(9) 0.0164(7) 0.0283(9) 0.0016(7) 0.0152(8) 0.0079(7)
C26 0.0406(13) 0.0444(14) 0.0642(17) 0.0190(12) 0.0247(12) 0.0235(11)
C27 0.0580(18) 0.0300(13) 0.086(2) -0.0157(13) 0.0028(17) 0.0071(12)
C28 0.0110(6) 0.0212(7) 0.0163(7) 0.0032(6) 0.0006(5) -0.0011(5)
C29 0.0108(6) 0.0198(7) 0.0155(7) 0.0004(6) 0.0022(5) -0.0006(5)
C30 0.0160(7) 0.0195(7) 0.0200(8) 0.0001(6) 0.0030(6) -0.0024(6)
C31 0.0162(7) 0.0244(8) 0.0191(8) -0.0056(6) 0.0011(6) 0.0002(6)
C32 0.0114(7) 0.0312(9) 0.0129(7) 0.0002(6) 0.0008(5) -0.0008(6)
C33 0.0266(9) 0.0233(9) 0.0310(10) 0.0094(7) 0.0029(8) 0.0008(7)
C34 0.0217(8) 0.0313(9) 0.0263(9) -0.0017(7) 0.0122(7) 0.0010(7)
C35 0.0328(10) 0.0241(9) 0.0339(11) 0.0068(8) 0.0103(8) -0.0043(8)
C36 0.0366(11) 0.0353(11) 0.0351(11) -0.0154(9) 0.0069(9) 0.0055(9)
C37 0.0196(8) 0.0566(13) 0.0145(8) 0.0022(8) 0.0043(6) -0.0006(8)
C38 0.0116(7) 0.0420(11) 0.0216(8) 0.0101(8) 0.0002(6) -0.0071(7)
C39 0.0113(7) 0.0335(9) 0.0180(8) 0.0064(7) -0.0022(6) -0.0053(6)
C40 0.0107(6) 0.0119(6) 0.0120(6) 0.0001(5) 0.0028(5) -0.0008(5)
C41 0.0123(6) 0.0196(7) 0.0112(6) 0.0023(5) 0.0022(5) -0.0017(5)
C42 0.0187(8) 0.0280(9) 0.0168(7) -0.0018(6) 0.0049(6) 0.0025(6)
C43 0.0253(9) 0.0473(12) 0.0212(9) -0.0035(8) 0.0122(7) 0.0010(8)
C44 0.0270(9) 0.0506(13) 0.0173(8) 0.0043(8) 0.0109(7) -0.0083(9)
C45 0.0260(9) 0.0308(9) 0.0182(8) 0.0063(7) 0.0054(7) -0.0086(7)
C46 0.0169(7) 0.0206(7) 0.0140(7) 0.0020(6) 0.0030(6) -0.0034(6)
C47 0.0303(10) 0.0238(9) 0.0298(10) -0.0051(7) 0.0076(8) 0.0071(7)
C48 0.0419(13) 0.0364(12) 0.0416(13) -0.0126(10) -0.0036(10) 0.0028(10)
C49 0.0472(14) 0.0394(13) 0.0417(13) -0.0100(10) -0.0035(11) 0.0191(11)
C50 0.0307(9) 0.0167(8) 0.0278(9) -0.0004(7) 0.0105(7) -0.0022(7)
C51 0.0358(14) 0.078(2) 0.091(3) -0.044(2) -0.0095(15) 0.0257(15)
C52 0.0622(17) 0.0324(12) 0.0530(15) -0.0143(11) 0.0219(13) -0.0177(11)
C53 0.0140(7) 0.0208(7) 0.0152(7) 0.0043(6) 0.0024(5) -0.0060(6)
C54 0.0199(8) 0.0193(7) 0.0190(8) 0.0038(6) 0.0019(6) -0.0053(6)
C55 0.0491(13) 0.0187(8) 0.0222(9) 0.0065(7) 0.0018(8) -0.0050(8)
C56 0.0696(16) 0.0254(10) 0.0161(9) 0.0046(7) 0.0059(9) -0.0104(10)
C57 0.0437(12) 0.0257(9) 0.0166(8) -0.0004(7) 0.0079(8) -0.0089(8)
C58 0.0196(8) 0.0216(8) 0.0183(8) 0.0019(6) 0.0047(6) -0.0066(6)
C62 0.0252(9) 0.0297(9) 0.0245(9) 0.0033(7) 0.0102(7) 0.0046(7)
C63 0.0245(10) 0.0619(16) 0.0407(13) -0.0119(11) 0.0080(9) 0.0047(10)
C64 0.0345(11) 0.0253(10) 0.0512(14) -0.0044(9) 0.0116(10) 0.0006(8)
C65 0.0121(7) 0.0377(10) 0.0251(9) 0.0157(8) 0.0034(6) -0.0018(7)
C66 0.0112(6) 0.0189(7) 0.0163(7) 0.0024(6) 0.0010(5) -0.0021(5)
C67 0.0143(7) 0.0185(7) 0.0159(7) 0.0007(6) 0.0029(5) -0.0035(5)
C68 0.0161(7) 0.0307(9) 0.0200(8) -0.0078(7) 0.0045(6) -0.0046(6)
C69 0.0136(7) 0.0545(12) 0.0119(7) 0.0031(7) 0.0023(6) -0.0047(7)
C70 0.0343(12) 0.0649(18) 0.076(2) 0.0537(16) 0.0239(13) 0.0137(12)
C71 0.0210(8) 0.0264(9) 0.0352(10) -0.0018(8) 0.0100(8) 0.0021(7)
C72 0.0327(10) 0.0284(9) 0.0367(11) 0.0137(8) 0.0174(9) 0.0032(8)
C73 0.0473(14) 0.0416(13) 0.0610(17) -0.0229(12) 0.0260(13) 0.0021(11)
C74 0.0251(10) 0.106(2) 0.0174(9) 0.0075(12) 0.0079(8) -0.0021(12)
N1 0.0108(5) 0.0135(6) 0.0135(6) 0.0024(4) 0.0029(4) 0.0012(4)
N2 0.0106(5) 0.0146(6) 0.0128(6) 0.0027(5) 0.0010(4) 0.0001(4)
N3 0.0104(5) 0.0177(6) 0.0121(6) 0.0018(5) 0.0009(4) -0.0017(4)
N4 0.0103(5) 0.0206(6) 0.0149(6) 0.0041(5) 0.0020(5) -0.0030(5)
Co1 0.00895(9) 0.02817(12) 0.01336(10) -0.00070(8) 0.00028(7) 0.00000(8)
Co2 0.00976(10) 0.03224(14) 0.02195(12) -0.00220(10) -0.00034(8) -0.00529(9)
C60A 0.0324(15) 0.0258(14) 0.0269(15) -0.0073(11) 0.0057(12) 0.0008(11)
C61A 0.0302(16) 0.0221(14) 0.048(2) -0.0031(13) 0.0023(14) 0.0061(11)
C59A 0.022(2) 0.027(2) 0.033(3) 0.0118(16) 0.0157(18) 0.0012(13)
C60B 0.042(4) 0.024(3) 0.039(3) -0.008(2) 0.024(3) -0.014(2)
C61B 0.022(3) 0.023(3) 0.054(4) -0.007(3) 0.019(3) 0.000(2)

loop_
_atom_type_symbol
_atom_type_description
_atom_type_scat_dispersion_real
_atom_type_scat_dispersion_imag
_atom_type_scat_source
C C 0.0033 0.0016 'International Tables Vol C Tables 4.2.6.8 and 6.1.1.4'
H H 0.0000 0.0000 'International Tables Vol C Tables 4.2.6.8 and 6.1.1.4'
N N 0.0061 0.0033 'International Tables Vol C Tables 4.2.6.8 and 6.1.1.4'
Co Co 0.3494 0.9721 'International Tables Vol C Tables 4.2.6.8 and 6.1.1.4'

loop_
_geom_angle_atom_site_label_1
_geom_angle_atom_site_label_2
_geom_angle_atom_site_label_3
_geom_angle
N1 C1 N2 102.90(12)
N1 C1 Co1 133.22(11)
N2 C1 Co1 123.85(11)
C3 C2 N1 107.14(14)
C3S C2S C1S 111.5(3)
C2 C3 N2 106.07(14)
C2S C3S C4S 113.6(2)
C5 C4 C9 123.28(16)
C5 C4 N2 117.66(14)
C9 C4 N2 119.06(15)
C3S C4S C5S 110.2(2)
C4 C5 C6 117.27(18)
C4 C5 C10 122.45(15)
C6 C5 C10 120.25(17)
C7 C6 C5 120.7(2)
C6 C7 C8 120.66(19)
C7 C8 C9 121.14(19)
C8 C9 C4 116.83(18)
C8 C9 C13 121.88(17)
C4 C9 C13 121.29(15)
C5 C10 C12 112.27(16)
C5 C10 C11 110.61(16)
C12 C10 C11 111.07(16)
C9 C13 C14 113.47(18)
C9 C13 C15 111.57(16)
C14 C13 C15 109.32(17)
C21 C16 C17 122.68(14)
C21 C16 N1 118.21(13)
C17 C16 N1 119.07(14)
C18 C17 C16 116.99(15)
C18 C17 C22 121.38(14)
C16 C17 C22 121.62(14)
C19 C18 C17 121.35(16)
C20 C19 C18 120.43(17)
C19 C20 C21 120.63(17)
C16 C21 C20 117.91(15)
C16 C21 C25 122.62(15)
C20 C21 C25 119.47(15)
C17 C22 C24 113.47(15)
C17 C22 C23 111.68(15)
C24 C22 C23 108.66(15)
C26 C25 C21 110.52(17)
C26 C25 C27 107.9(2)
C21 C25 C27 110.77(18)
C32 C28 C29 107.94(15)
C32 C28 C33 126.42(16)
C29 C28 C33 125.40(16)
C32 C28 Co1 72.17(9)
C29 C28 Co1 69.70(9)
C33 C28 Co1 128.03(12)
C30 C29 C28 108.12(14)
C30 C29 C34 124.90(15)
C28 C29 C34 126.69(16)
C30 C29 Co1 71.88(9)
C28 C29 Co1 70.32(9)
C34 C29 Co1 128.26(12)
C29 C30 C31 107.80(15)
C29 C30 C35 124.44(16)
C31 C30 C35 127.72(17)
C29 C30 Co1 68.67(9)
C31 C30 Co1 72.02(10)
C35 C30 Co1 126.47(13)
C30 C31 C32 108.24(15)
C30 C31 C36 126.61(18)
C32 C31 C36 124.92(18)
C30 C31 Co1 69.25(9)
C32 C31 Co1 69.74(9)
C36 C31 Co1 130.95(13)
C28 C32 C31 107.89(15)
C28 C32 C37 127.05(17)
C31 C32 C37 125.02(17)
C28 C32 Co1 68.63(9)
C31 C32 Co1 71.56(9)
C37 C32 Co1 127.05(12)
C39 C38 N4 107.03(15)
C38 C39 N3 105.97(15)
N4 C40 N3 102.88(12)
N4 C40 Co2 130.27(11)
N3 C40 Co2 126.80(11)
C42 C41 C46 123.24(15)
C42 C41 N3 118.10(15)
C46 C41 N3 118.64(14)
C43 C42 C41 116.94(18)
C43 C42 C47 120.98(17)
C41 C42 C47 122.07(16)
C44 C43 C42 121.14(19)
C43 C44 C45 120.67(18)
C44 C45 C46 120.69(18)
C45 C46 C41 117.29(16)
C45 C46 C50 121.34(16)
C41 C46 C50 121.36(15)
C42 C47 C49 111.06(19)
C42 C47 C48 112.13(18)
C49 C47 C48 110.55(18)
C51 C50 C46 110.37(18)
C51 C50 C52 109.1(2)
C46 C50 C52 113.24(18)
C58 C53 C54 123.12(15)
C58 C53 N4 118.05(15)
C54 C53 N4 118.83(15)
C55 C54 C53 116.96(17)
C55 C54 C59A 120.1(4)
C53 C54 C59A 122.9(4)
C55 C54 C59B 123.1(7)
C53 C54 C59B 120.0(7)
C56 C55 C54 120.96(19)
C55 C56 C57 121.01(18)
C56 C57 C58 120.35(19)
C57 C58 C53 117.57(17)
C57 C58 C62 120.15(17)
C53 C58 C62 122.26(15)
C58 C62 C63 110.24(18)
C58 C62 C64 112.08(17)
C63 C62 C64 109.80(18)
C69 C65 C66 107.89(16)
C69 C65 C70 125.6(2)
C66 C65 C70 126.3(2)
C69 C65 Co2 72.29(10)
C66 C65 Co2 69.55(9)
C70 C65 Co2 127.22(17)
C65 C66 C67 107.91(15)
C65 C66 C71 126.66(16)
C67 C66 C71 125.24(15)
C65 C66 Co2 70.59(9)
C67 C66 Co2 71.35(9)
C71 C66 Co2 127.47(12)
C68 C67 C66 108.03(15)
C68 C67 C72 126.88(17)
C66 C67 C72 124.95(16)
C68 C67 Co2 72.19(10)
C66 C67 Co2 68.96(9)
C72 C67 Co2 127.73(13)
C67 C68 C69 107.80(16)
C67 C68 C73 125.94(19)
C69 C68 C73 126.10(19)
C67 C68 Co2 68.97(9)
C69 C68 Co2 70.17(11)
C73 C68 Co2 130.00(15)
C65 C69 C68 108.36(15)
C65 C69 C74 124.0(2)
C68 C69 C74 127.6(2)
C65 C69 Co2 68.70(11)
C68 C69 Co2 71.16(10)
C74 C69 Co2 128.26(14)
C1 N1 C2 111.52(13)
C1 N1 C16 125.42(13)
C2 N1 C16 123.06(13)
C1 N2 C3 112.36(13)
C1 N2 C4 121.94(13)
C3 N2 C4 125.22(13)
C40 N3 C39 112.49(13)
C40 N3 C41 122.37(13)
C39 N3 C41 125.04(13)
C40 N4 C38 111.62(13)
C40 N4 C53 123.92(13)
C38 N4 C53 124.45(14)
C1 Co1 C29 164.48(6)
C1 Co1 C28 147.14(6)
C29 Co1 C28 39.98(6)
C1 Co1 C30 144.96(6)
C29 Co1 C30 39.45(6)
C28 Co1 C30 66.30(6)
C1 Co1 C32 128.73(6)
C29 Co1 C32 66.09(6)
C28 Co1 C32 39.21(7)
C30 Co1 C32 65.50(7)
C1 Co1 C31 128.13(6)
C29 Co1 C31 65.49(6)
C28 Co1 C31 65.43(7)
C30 Co1 C31 38.72(7)
C32 Co1 C31 38.70(7)
C40 Co2 C66 161.94(7)
C40 Co2 C65 149.34(7)
C66 Co2 C65 39.86(6)
C40 Co2 C67 143.49(6)
C66 Co2 C67 39.69(6)
C65 Co2 C67 66.35(7)
C40 Co2 C69 131.82(7)
C66 Co2 C69 65.82(7)
C65 Co2 C69 39.01(8)
C67 Co2 C69 65.33(7)
C40 Co2 C68 129.18(7)
C66 Co2 C68 65.78(7)
C65 Co2 C68 65.56(8)
C67 Co2 C68 38.84(7)
C69 Co2 C68 38.67(8)
C60A C59A C54 113.6(7)
C60A C59A C61A 112.1(7)
C54 C59A C61A 113.3(6)
C61B C59B C54 119.4(10)
C61B C59B C60B 104.2(11)
C54 C59B C60B 106.8(10)

loop_
_geom_bond_atom_site_label_1
_geom_bond_atom_site_label_2
_geom_bond_distance
C1 N1 1.3677(19)
C1 N2 1.3734(19)
C1 Co1 1.9458(15)
C1S C2S 1.502(6)
C2 C3 1.350(2)
C2 N1 1.393(2)
C2S C3S 1.431(4)
C3 N2 1.386(2)
C3S C4S 1.431(4)
C4 C5 1.400(2)
C4 C9 1.409(2)
C4 N2 1.442(2)
C4S C5S 1.496(5)
C5 C6 1.404(3)
C5 C10 1.522(3)
C6 C7 1.380(3)
C7 C8 1.393(3)
C8 C9 1.393(3)
C9 C13 1.518(3)
C10 C12 1.530(3)
C10 C11 1.537(3)
C13 C14 1.533(3)
C13 C15 1.534(3)
C16 C21 1.399(2)
C16 C17 1.410(2)
C16 N1 1.4440(19)
C17 C18 1.396(2)
C17 C22 1.521(2)
C18 C19 1.389(3)
C19 C20 1.384(3)
C20 C21 1.400(2)
C21 C25 1.519(2)
C22 C24 1.531(2)
C22 C23 1.536(3)
C25 C26 1.510(3)
C25 C27 1.555(4)
C28 C32 1.428(2)
C28 C29 1.435(2)
C28 C33 1.500(2)
C28 Co1 2.1034(16)
C29 C30 1.429(2)
C29 C34 1.502(2)
C29 Co1 2.0953(16)
C30 C31 1.430(2)
C30 C35 1.506(3)
C30 Co1 2.1378(17)
C31 C32 1.433(3)
C31 C36 1.504(3)
C31 Co1 2.1744(17)
C32 C37 1.503(2)
C32 Co1 2.1503(16)
C38 C39 1.350(3)
C38 N4 1.390(2)
C39 N3 1.384(2)
C40 N4 1.3650(19)
C40 N3 1.3691(19)
C40 Co2 1.9432(15)
C41 C42 1.401(2)
C41 C46 1.401(2)
C41 N3 1.438(2)
C42 C43 1.400(3)
C42 C47 1.520(3)
C43 C44 1.380(3)
C44 C45 1.387(3)
C45 C46 1.398(2)
C46 C50 1.519(3)
C47 C49 1.526(3)
C47 C48 1.538(3)
C50 C51 1.506(3)
C50 C52 1.528(3)
C53 C58 1.401(3)
C53 C54 1.407(2)
C53 N4 1.440(2)
C54 C55 1.396(3)
C54 C59A 1.489(10)
C54 C59B 1.579(17)
C55 C56 1.384(3)
C56 C57 1.388(3)
C57 C58 1.396(2)
C58 C62 1.525(3)
C62 C63 1.533(3)
C62 C64 1.541(3)
C65 C69 1.424(3)
C65 C66 1.432(2)
C65 C70 1.509(3)
C65 Co2 2.1072(18)
C66 C67 1.432(2)
C66 C71 1.502(3)
C66 Co2 2.0933(16)
C67 C68 1.428(2)
C67 C72 1.503(2)
C67 Co2 2.1250(16)
C68 C69 1.431(3)
C68 C73 1.490(3)
C68 Co2 2.1674(18)
C69 C74 1.503(3)
C69 Co2 2.1544(18)
C60A C59A 1.484(10)
C61A C59A 1.495(11)
C60B C59B 1.689(17)
C61B C59B 1.479(19)

loop_
_geom_torsion_atom_site_label_1
_geom_torsion_atom_site_label_2
_geom_torsion_atom_site_label_3
_geom_torsion_atom_site_label_4
_geom_torsion
N1 C2 C3 N2 -0.43(19)
C1S C2S C3S C4S 178.9(3)
C2S C3S C4S C5S -178.7(2)
C9 C4 C5 C6 3.8(3)
N2 C4 C5 C6 -176.32(15)
C9 C4 C5 C10 -174.15(16)
N2 C4 C5 C10 5.8(2)
C4 C5 C6 C7 -2.1(3)
C10 C5 C6 C7 175.87(19)
C5 C6 C7 C8 -0.8(3)
C6 C7 C8 C9 2.3(3)
C7 C8 C9 C4 -0.7(3)
C7 C8 C9 C13 179.18(19)
C5 C4 C9 C8 -2.4(2)
N2 C4 C9 C8 177.71(15)
C5 C4 C9 C13 177.72(16)
N2 C4 C9 C13 -2.2(2)
C4 C5 C10 C12 -117.09(19)
C6 C5 C10 C12 65.1(2)
C4 C5 C10 C11 118.23(19)
C6 C5 C10 C11 -59.6(2)
C8 C9 C13 C14 22.0(2)
C4 C9 C13 C14 -158.08(17)
C8 C9 C13 C15 -102.0(2)
C4 C9 C13 C15 77.9(2)
C21 C16 C17 C18 -0.2(2)
N1 C16 C17 C18 -177.88(15)
C21 C16 C17 C22 178.64(15)
N1 C16 C17 C22 1.0(2)
C16 C17 C18 C19 0.3(3)
C22 C17 C18 C19 -178.55(17)
C17 C18 C19 C20 -0.4(3)
C18 C19 C20 C21 0.3(3)
C17 C16 C21 C20 0.2(2)
N1 C16 C21 C20 177.84(15)
C17 C16 C21 C25 -179.51(16)
N1 C16 C21 C25 -1.8(2)
C19 C20 C21 C16 -0.2(3)
C19 C20 C21 C25 179.50(18)
C18 C17 C22 C24 -16.7(2)
C16 C17 C22 C24 164.47(15)
C18 C17 C22 C23 106.52(19)
C16 C17 C22 C23 -72.3(2)
C16 C21 C25 C26 112.4(2)
C20 C21 C25 C26 -67.2(2)
C16 C21 C25 C27 -128.0(2)
C20 C21 C25 C27 52.3(3)
C32 C28 C29 C30 -0.10(18)
C33 C28 C29 C30 -174.79(16)
Co1 C28 C29 C30 62.31(11)
C32 C28 C29 C34 173.97(16)
C33 C28 C29 C34 -0.7(3)
Co1 C28 C29 C34 -123.61(17)
C32 C28 C29 Co1 -62.42(11)
C33 C28 C29 Co1 122.89(17)
C28 C29 C30 C31 0.43(18)
C34 C29 C30 C31 -173.78(16)
Co1 C29 C30 C31 61.75(12)
C28 C29 C30 C35 178.29(16)
C34 C29 C30 C35 4.1(3)
Co1 C29 C30 C35 -120.40(17)
C28 C29 C30 Co1 -61.32(11)
C34 C29 C30 Co1 124.48(16)
C29 C30 C31 C32 -0.60(19)
C35 C30 C31 C32 -178.36(17)
Co1 C30 C31 C32 59.02(12)
C29 C30 C31 C36 174.11(17)
C35 C30 C31 C36 -3.6(3)
Co1 C30 C31 C36 -126.27(19)
C29 C30 C31 Co1 -59.61(11)
C35 C30 C31 Co1 122.62(19)
C29 C28 C32 C31 -0.26(18)
C33 C28 C32 C31 174.36(16)
Co1 C28 C32 C31 -61.10(11)
C29 C28 C32 C37 -178.15(16)
C33 C28 C32 C37 -3.5(3)
Co1 C28 C32 C37 121.01(17)
C29 C28 C32 Co1 60.84(11)
C33 C28 C32 Co1 -124.54(17)
C30 C31 C32 C28 0.53(18)
C36 C31 C32 C28 -174.29(17)
Co1 C31 C32 C28 59.25(11)
C30 C31 C32 C37 178.47(16)
C36 C31 C32 C37 3.7(3)
Co1 C31 C32 C37 -122.81(17)
C30 C31 C32 Co1 -58.72(12)
C36 C31 C32 Co1 126.46(18)
N4 C38 C39 N3 -0.1(2)
C46 C41 C42 C43 1.2(3)
N3 C41 C42 C43 -177.13(15)
C46 C41 C42 C47 -179.88(16)
N3 C41 C42 C47 1.8(2)
C41 C42 C43 C44 -0.3(3)
C47 C42 C43 C44 -179.20(19)
C42 C43 C44 C45 -0.8(3)
C43 C44 C45 C46 1.0(3)
C44 C45 C46 C41 -0.1(3)
C44 C45 C46 C50 -179.23(17)
C42 C41 C46 C45 -1.0(2)
N3 C41 C46 C45 177.32(14)
C42 C41 C46 C50 178.10(16)
N3 C41 C46 C50 -3.6(2)
C43 C42 C47 C49 72.5(2)
C41 C42 C47 C49 -106.3(2)
C43 C42 C47 C48 -51.7(3)
C41 C42 C47 C48 129.5(2)
C45 C46 C50 C51 86.8(3)
C41 C46 C50 C51 -92.3(3)
C45 C46 C50 C52 -35.8(3)
C41 C46 C50 C52 145.12(19)
C58 C53 C54 C55 -1.4(3)
N4 C53 C54 C55 179.34(16)
C58 C53 C54 C59A 175.8(4)
N4 C53 C54 C59A -3.5(5)
C58 C53 C54 C59B 179.9(7)
N4 C53 C54 C59B 0.6(7)
C53 C54 C55 C56 1.5(3)
C59A C54 C55 C56 -175.7(5)
C59B C54 C55 C56 -179.8(7)
C54 C55 C56 C57 -0.4(4)
C55 C56 C57 C58 -0.9(3)
C56 C57 C58 C53 1.0(3)
C56 C57 C58 C62 179.7(2)
C54 C53 C58 C57 0.2(3)
N4 C53 C58 C57 179.40(15)
C54 C53 C58 C62 -178.48(16)
N4 C53 C58 C62 0.8(2)
C57 C58 C62 C63 -73.6(2)
C53 C58 C62 C63 105.0(2)
C57 C58 C62 C64 49.0(2)
C53 C58 C62 C64 -132.37(19)
C69 C65 C66 C67 -0.56(19)
C70 C65 C66 C67 -176.2(2)
Co2 C65 C66 C67 61.95(11)
C69 C65 C66 C71 174.69(16)
C70 C65 C66 C71 -1.0(3)
Co2 C65 C66 C71 -122.80(17)
C69 C65 C66 Co2 -62.51(12)
C70 C65 C66 Co2 121.8(2)
C65 C66 C67 C68 0.50(18)
C71 C66 C67 C68 -174.83(16)
Co2 C66 C67 C68 61.97(11)
C65 C66 C67 C72 176.45(17)
C71 C66 C67 C72 1.1(3)
Co2 C66 C67 C72 -122.08(18)
C65 C66 C67 Co2 -61.47(11)
C71 C66 C67 Co2 123.20(17)
C66 C67 C68 C69 -0.26(19)
C72 C67 C68 C69 -176.10(17)
Co2 C67 C68 C69 59.67(12)
C66 C67 C68 C73 175.20(19)
C72 C67 C68 C73 -0.6(3)
Co2 C67 C68 C73 -124.9(2)
C66 C67 C68 Co2 -59.92(11)
C72 C67 C68 Co2 124.23(18)
C66 C65 C69 C68 0.4(2)
C70 C65 C69 C68 176.1(2)
Co2 C65 C69 C68 -60.35(12)
C66 C65 C69 C74 -176.65(18)
C70 C65 C69 C74 -0.9(3)
Co2 C65 C69 C74 122.59(19)
C66 C65 C69 Co2 60.75(12)
C70 C65 C69 Co2 -123.5(2)
C67 C68 C69 C65 -0.1(2)
C73 C68 C69 C65 -175.5(2)
Co2 C68 C69 C65 58.82(13)
C67 C68 C69 C74 176.83(18)
C73 C68 C69 C74 1.4(3)
Co2 C68 C69 C74 -124.3(2)
C67 C68 C69 Co2 -58.91(12)
C73 C68 C69 Co2 125.6(2)
N2 C1 N1 C2 -0.57(17)
Co1 C1 N1 C2 -178.77(12)
N2 C1 N1 C16 179.67(14)
Co1 C1 N1 C16 1.5(2)
C3 C2 N1 C1 0.65(19)
C3 C2 N1 C16 -179.58(14)
C21 C16 N1 C1 107.24(18)
C17 C16 N1 C1 -75.0(2)
C21 C16 N1 C2 -72.5(2)
C17 C16 N1 C2 105.25(18)
N1 C1 N2 C3 0.29(17)
Co1 C1 N2 C3 178.72(11)
N1 C1 N2 C4 -172.20(13)
Co1 C1 N2 C4 6.2(2)
C2 C3 N2 C1 0.09(19)
C2 C3 N2 C4 172.29(15)
C5 C4 N2 C1 75.36(19)
C9 C4 N2 C1 -104.71(17)
C5 C4 N2 C3 -96.14(19)
C9 C4 N2 C3 83.8(2)
N4 C40 N3 C39 0.69(18)
Co2 C40 N3 C39 178.25(13)
N4 C40 N3 C41 -175.79(14)
Co2 C40 N3 C41 1.8(2)
C38 C39 N3 C40 -0.4(2)
C38 C39 N3 C41 175.97(17)
C42 C41 N3 C40 84.85(19)
C46 C41 N3 C40 -93.59(18)
C42 C41 N3 C39 -91.2(2)
C46 C41 N3 C39 90.4(2)
N3 C40 N4 C38 -0.73(19)
Co2 C40 N4 C38 -178.17(14)
N3 C40 N4 C53 -179.74(15)
Co2 C40 N4 C53 2.8(2)
C39 C38 N4 C40 0.5(2)
C39 C38 N4 C53 179.52(17)
C58 C53 N4 C40 101.81(19)
C54 C53 N4 C40 -78.9(2)
C58 C53 N4 C38 -77.1(2)
C54 C53 N4 C38 102.2(2)
C55 C54 C59A C60A 110.4(6)
C53 C54 C59A C60A -66.7(7)
C59B C54 C59A C60A -117(14)
C55 C54 C59A C61A -18.9(8)
C53 C54 C59A C61A 164.0(4)
C59B C54 C59A C61A 113(14)
C55 C54 C59B C61B -68.5(13)
C53 C54 C59B C61B 110.2(12)
C59A C54 C59B C61B -119(14)
C55 C54 C59B C60B 49.2(12)
C53 C54 C59B C60B -132.2(7)
C59A C54 C59B C60B -1(13)
